data_7239263
loop_
_publ_author_name
'Wei, Liguo'
'Yang, Yulin'
'Fan, Ruiqing'
'Wang, Ping'
'Li, Liang'
'Yu, Jia'
'Yang, Bin'
'Cao, Wenwu'

_publ_section_title
;
 Enhance the performance of dye-sensitized solar cells by co-sensitization
 of 2,6-bis(iminoalkyl)pyridine and N719
;
_journal_issue 48
_journal_name_full 'RSC Advances'
_journal_page_first 25908
_journal_paper_doi 10.1039/c3ra44194f
_journal_volume 3
_journal_year 2013
_chemical_formula_sum 'C33 H44 N3'
_chemical_formula_weight 482.71
_space_group_IT_number 14
_space_group_name_Hall '-P 2ybc'
_space_group_name_H-M_alt 'P 1 21/c 1'
_symmetry_cell_setting monoclinic
_symmetry_space_group_name_H-M 'P 1 21/c 1'
_atom_sites_solution_hydrogens geom
_atom_sites_solution_primary direct
_atom_sites_solution_secondary difmap
_audit_creation_method SHELXL-97
_cell_angle_alpha 90.00
_cell_angle_beta 94.70(3)
_cell_angle_gamma 90.00
_cell_formula_units_Z 4
_cell_length_a 15.228(3)
_cell_length_b 21.695(4)
_cell_length_c 9.1700(18)
_cell_measurement_reflns_used 4528
_cell_measurement_temperature 293(2)
_cell_measurement_theta_max 24.00
_cell_measurement_theta_min 1.34
_cell_volume 3019.3(10)
_computing_cell_refinement 'Bruker SMART'
_computing_data_collection 'Bruker SMART'
_computing_data_reduction 'Bruker SAINT'
_computing_molecular_graphics SHELXP-97
_computing_publication_material SHELXTL
_computing_structure_refinement 'SHELXL-97 (Sheldrick, 1997)'
_computing_structure_solution 'SHELXS-97 (Sheldrick, 1997)'
_diffrn_ambient_temperature 293(2)
_diffrn_measured_fraction_theta_full 0.954
_diffrn_measured_fraction_theta_max 0.954
_diffrn_measurement_device_type 'Bruker Smart APEX CCD area detector'
_diffrn_measurement_method 'phi and omega scans'
_diffrn_radiation_monochromator graphite
_diffrn_radiation_source 'fine-focus sealed tube'
_diffrn_radiation_type MoK\a
_diffrn_radiation_wavelength 0.71073
_diffrn_reflns_av_R_equivalents 0.0000
_diffrn_reflns_av_sigmaI/netI 0.0872
_diffrn_reflns_limit_h_max 17
_diffrn_reflns_limit_h_min -17
_diffrn_reflns_limit_k_max 0
_diffrn_reflns_limit_k_min -24
_diffrn_reflns_limit_l_max 10
_diffrn_reflns_limit_l_min 0
_diffrn_reflns_number 4528
_diffrn_reflns_theta_full 24.00
_diffrn_reflns_theta_max 24.00
_diffrn_reflns_theta_min 1.34
_diffrn_standards_decay_% 0
_diffrn_standards_interval_count 0
_diffrn_standards_interval_time 0
_diffrn_standards_number 0
_exptl_absorpt_coefficient_mu 0.062
_exptl_absorpt_correction_T_max 0.9898
_exptl_absorpt_correction_T_min 0.9662
_exptl_absorpt_process_details SADABS
_exptl_crystal_colour yellow
_exptl_crystal_density_diffrn 1.062
_exptl_crystal_density_method 'not measured'
_exptl_crystal_description block
_exptl_crystal_F_000 1052
_exptl_crystal_size_max 0.56
_exptl_crystal_size_mid 0.22
_exptl_crystal_size_min 0.17
_refine_diff_density_max 0.381
_refine_diff_density_min -0.360
_refine_diff_density_rms 0.055
_refine_ls_extinction_method none
_refine_ls_goodness_of_fit_ref 1.089
_refine_ls_hydrogen_treatment mixed
_refine_ls_matrix_type full
_refine_ls_number_parameters 325
_refine_ls_number_reflns 4528
_refine_ls_number_restraints 12
_refine_ls_restrained_S_all 1.091
_refine_ls_R_factor_all 0.1208
_refine_ls_R_factor_gt 0.0607
_refine_ls_shift/su_max 0.002
_refine_ls_shift/su_mean 0.000
_refine_ls_structure_factor_coef Fsqd
_refine_ls_weighting_details 'calc w=1/[\s^2^(Fo^2^)+(0.0756P)^2^+0.0000P] where P=(Fo^2^+2Fc^2^)/3'
_refine_ls_weighting_scheme calc
_refine_ls_wR_factor_gt 0.1596
_refine_ls_wR_factor_ref 0.1845
_reflns_number_gt 2060
_reflns_number_total 4528
_reflns_threshold_expression >2sigma(I)
_cod_data_source_file c3ra44194f.txt
_cod_data_source_block l2
_cod_depositor_comments
;
The following automatic conversions were performed:

data item '_symmetry_cell_setting' value 'Monoclinic' was changed to
'monoclinic' in accordance with the
/home/saulius/struct/COD-crude-data/automatic-downloads/DataCite-retrospective/RSC/depositions/lib/dictionaries/cif_core.dic
dictionary named 'cif_core.dic' version 2.4.2 last updated on
2011-04-26.

Automatic conversion script
Id: cif_fix_values 6909 2019-04-08 15:41:33Z antanas 
;
_cod_original_sg_symbol_H-M P2(1)/c
_cod_database_code 7239263

loop_
_symmetry_equiv_pos_as_xyz
'x, y, z'
'-x, y+1/2, -z+1/2'
'-x, -y, -z'
'x, -y-1/2, z-1/2'

loop_
_atom_site_label
_atom_site_type_symbol
_atom_site_fract_x
_atom_site_fract_y
_atom_site_fract_z
_atom_site_U_iso_or_equiv
_atom_site_adp_type
_atom_site_occupancy
_atom_site_symmetry_multiplicity
_atom_site_calc_flag
_atom_site_refinement_flags
N1 N 0.08859(17) 0.38145(14) 0.7898(3) 0.0506(8) Uani 1 1 d .
N2 N 0.25332(17) 0.49203(13) 0.7378(3) 0.0415(7) Uani 1 1 d .
H2A H 0.2342 0.5209 0.7909 0.050 Uiso 1 1 calc R
N3 N 0.44393(18) 0.56787(12) 0.6339(3) 0.0434(7) Uani 1 1 d .
C1 C 0.1277(2) 0.43295(18) 0.8011(4) 0.0449(9) Uani 1 1 d .
C2 C 0.2098(2) 0.43879(17) 0.7234(4) 0.0422(9) Uani 1 1 d .
C3 C 0.2392(2) 0.39167(18) 0.6395(4) 0.0570(10) Uani 1 1 d .
H3B H 0.2085 0.3547 0.6304 0.068 Uiso 1 1 calc R
C4 C 0.3146(2) 0.40000(19) 0.5696(4) 0.0651(12) Uani 1 1 d .
H4A H 0.3358 0.3686 0.5130 0.078 Uiso 1 1 calc R
C5 C 0.3584(2) 0.45541(17) 0.5844(4) 0.0521(10) Uani 1 1 d .
H5A H 0.4091 0.4622 0.5367 0.063 Uiso 1 1 calc R
C6 C 0.3264(2) 0.50048(16) 0.6701(3) 0.0393(8) Uani 1 1 d .
C7 C 0.3727(2) 0.56035(16) 0.6952(4) 0.0418(9) Uani 1 1 d .
C8 C 0.0992(2) 0.48724(18) 0.8849(5) 0.0750(13) Uani 1 1 d .
H8A H 0.0457 0.4775 0.9286 0.112 Uiso 1 1 calc R
H8B H 0.0891 0.5217 0.8199 0.112 Uiso 1 1 calc R
H8C H 0.1444 0.4976 0.9601 0.112 Uiso 1 1 calc R
C9 C 0.3322(2) 0.60664(18) 0.7908(5) 0.0696(12) Uani 1 1 d .
H9A H 0.3680 0.6431 0.7977 0.104 Uiso 1 1 calc R
H9B H 0.3286 0.5895 0.8866 0.104 Uiso 1 1 calc R
H9C H 0.2742 0.6169 0.7492 0.104 Uiso 1 1 calc R
C10 C 0.0081(2) 0.36988(17) 0.8553(4) 0.0528(10) Uani 1 1 d .
C11 C -0.0708(3) 0.3776(2) 0.7705(5) 0.0732(13) Uani 1 1 d .
C12 C -0.1487(3) 0.3614(3) 0.8333(7) 0.1033(18) Uani 1 1 d .
H12A H -0.2028 0.3675 0.7805 0.124 Uiso 1 1 calc R
C13 C -0.1461(4) 0.3368(3) 0.9711(7) 0.1032(18) Uani 1 1 d .
H13A H -0.1981 0.3253 1.0101 0.124 Uiso 1 1 calc R
C14 C -0.0679(3) 0.3293(2) 1.0508(5) 0.0889(15) Uani 1 1 d .
H14A H -0.0674 0.3130 1.1447 0.107 Uiso 1 1 calc R
C15 C 0.0116(3) 0.34511(19) 0.9963(5) 0.0624(11) Uani 1 1 d .
C16 C -0.0723(3) 0.4013(3) 0.6140(6) 0.1040(18) Uani 1 1 d .
H16A H -0.0112 0.4066 0.5899 0.125 Uiso 1 1 calc R
C17 C -0.1167(5) 0.4634(4) 0.6053(9) 0.194(3) Uani 1 1 d U
H17A H -0.1164 0.4792 0.5075 0.292 Uiso 1 1 calc R
H17B H -0.0856 0.4913 0.6724 0.292 Uiso 1 1 calc R
H17C H -0.1764 0.4593 0.6303 0.292 Uiso 1 1 calc R
C18 C -0.1175(5) 0.3584(3) 0.5031(7) 0.163(3) Uani 1 1 d .
H18A H -0.0882 0.3192 0.5077 0.244 Uiso 1 1 calc R
H18B H -0.1155 0.3756 0.4070 0.244 Uiso 1 1 calc R
H18C H -0.1778 0.3531 0.5239 0.244 Uiso 1 1 calc R
C19 C 0.0972(3) 0.3361(2) 1.0859(5) 0.0771(13) Uani 1 1 d .
H19A H 0.1415 0.3610 1.0412 0.093 Uiso 1 1 calc R
C20 C 0.0962(4) 0.3567(4) 1.2427(6) 0.160(3) Uani 1 1 d .
H20A H 0.1532 0.3498 1.2930 0.240 Uiso 1 1 calc R
H20B H 0.0527 0.3336 1.2896 0.240 Uiso 1 1 calc R
H20C H 0.0822 0.3998 1.2454 0.240 Uiso 1 1 calc R
C21 C 0.1258(4) 0.2709(3) 1.0806(8) 0.159(3) Uani 1 1 d U
H21A H 0.1274 0.2583 0.9805 0.239 Uiso 1 1 calc R
H21B H 0.0851 0.2454 1.1277 0.239 Uiso 1 1 calc R
H21C H 0.1835 0.2668 1.1302 0.239 Uiso 1 1 calc R
C22 C 0.4940(2) 0.62308(16) 0.6521(4) 0.0448(9) Uani 1 1 d .
C23 C 0.4759(2) 0.67245(17) 0.5563(4) 0.0504(10) Uani 1 1 d .
C24 C 0.5309(3) 0.72348(19) 0.5703(5) 0.0662(12) Uani 1 1 d .
H24A H 0.5204 0.7569 0.5078 0.079 Uiso 1 1 calc R
C25 C 0.6009(3) 0.7254(2) 0.6754(5) 0.0726(13) Uani 1 1 d .
H25A H 0.6368 0.7602 0.6831 0.087 Uiso 1 1 calc R
C26 C 0.6182(3) 0.6768(2) 0.7686(4) 0.0671(12) Uani 1 1 d .
H26A H 0.6652 0.6791 0.8397 0.080 Uiso 1 1 calc R
C27 C 0.5661(2) 0.62407(19) 0.7582(4) 0.0533(10) Uani 1 1 d .
C28 C 0.3997(2) 0.66931(18) 0.4384(4) 0.0610(11) Uani 1 1 d .
H28A H 0.3526 0.6455 0.4786 0.073 Uiso 1 1 calc R
C29 C 0.4267(3) 0.6345(2) 0.3054(5) 0.1003(17) Uani 1 1 d .
H29A H 0.4503 0.5950 0.3353 0.150 Uiso 1 1 calc R
H29B H 0.4707 0.6577 0.2599 0.150 Uiso 1 1 calc R
H29C H 0.3762 0.6288 0.2369 0.150 Uiso 1 1 calc R
C30 C 0.3616(3) 0.7316(2) 0.3934(6) 0.1160(19) Uani 1 1 d .
H30A H 0.3432 0.7525 0.4780 0.174 Uiso 1 1 calc R
H30B H 0.3118 0.7260 0.3234 0.174 Uiso 1 1 calc R
H30C H 0.4056 0.7557 0.3504 0.174 Uiso 1 1 calc R
C31 C 0.5858(3) 0.5693(2) 0.8579(4) 0.0703(13) Uani 1 1 d .
H31A H 0.5454 0.5363 0.8230 0.084 Uiso 1 1 calc R
C32 C 0.6787(3) 0.5442(3) 0.8512(6) 0.128(2) Uani 1 1 d .
H32A H 0.6893 0.5360 0.7512 0.193 Uiso 1 1 calc R
H32B H 0.6849 0.5067 0.9067 0.193 Uiso 1 1 calc R
H32C H 0.7206 0.5740 0.8914 0.193 Uiso 1 1 calc R
C33 C 0.5672(4) 0.5827(3) 1.0125(5) 0.149(3) Uani 1 1 d .
H33A H 0.5079 0.5974 1.0144 0.223 Uiso 1 1 calc R
H33B H 0.6075 0.6135 1.0527 0.223 Uiso 1 1 calc R
H33C H 0.5742 0.5457 1.0697 0.223 Uiso 1 1 calc R

loop_
_atom_site_aniso_label
_atom_site_aniso_U_11
_atom_site_aniso_U_22
_atom_site_aniso_U_33
_atom_site_aniso_U_23
_atom_site_aniso_U_13
_atom_site_aniso_U_12
N1 0.0416(17) 0.051(2) 0.061(2) 0.0029(17) 0.0123(15) -0.0059(16)
N2 0.0461(16) 0.0361(19) 0.0445(17) -0.0052(14) 0.0161(14) 0.0057(14)
N3 0.0450(17) 0.0392(19) 0.0473(17) 0.0014(15) 0.0121(15) -0.0018(15)
C1 0.041(2) 0.044(2) 0.051(2) 0.001(2) 0.0117(18) 0.0001(19)
C2 0.044(2) 0.039(2) 0.044(2) -0.0003(18) 0.0071(17) -0.0010(18)
C3 0.056(2) 0.046(3) 0.071(3) -0.010(2) 0.021(2) -0.012(2)
C4 0.065(3) 0.057(3) 0.078(3) -0.024(2) 0.036(2) -0.008(2)
C5 0.051(2) 0.049(3) 0.060(2) -0.009(2) 0.0212(19) -0.008(2)
C6 0.0373(18) 0.042(2) 0.0395(19) 0.0023(18) 0.0087(17) 0.0035(17)
C7 0.044(2) 0.039(2) 0.043(2) 0.0016(18) 0.0120(18) -0.0004(18)
C8 0.066(3) 0.061(3) 0.104(3) -0.012(3) 0.043(2) -0.004(2)
C9 0.073(3) 0.050(3) 0.090(3) -0.021(2) 0.040(2) -0.013(2)
C10 0.044(2) 0.045(3) 0.071(3) 0.001(2) 0.019(2) -0.0071(19)
C11 0.045(2) 0.082(3) 0.093(3) 0.016(3) 0.013(2) -0.005(2)
C12 0.051(3) 0.117(5) 0.144(5) 0.011(4) 0.018(3) -0.015(3)
C13 0.075(4) 0.103(5) 0.138(5) -0.009(4) 0.050(4) -0.033(3)
C14 0.094(4) 0.092(4) 0.086(3) 0.001(3) 0.040(3) -0.027(3)
C15 0.062(3) 0.057(3) 0.070(3) 0.002(2) 0.019(2) -0.014(2)
C16 0.051(3) 0.131(5) 0.126(5) 0.040(4) -0.018(3) 0.002(3)
C17 0.196(3) 0.194(3) 0.193(3) 0.0013(10) 0.0141(11) 0.0010(10)
C18 0.192(7) 0.186(8) 0.111(5) -0.018(5) 0.016(5) -0.028(6)
C19 0.095(3) 0.061(3) 0.076(3) 0.013(3) 0.014(3) -0.014(3)
C20 0.156(6) 0.231(8) 0.090(4) -0.041(5) -0.010(4) 0.003(5)
C21 0.158(3) 0.158(3) 0.161(3) -0.0009(10) 0.0093(10) 0.0011(10)
C22 0.048(2) 0.038(2) 0.052(2) -0.0044(19) 0.0207(19) -0.0040(18)
C23 0.054(2) 0.038(2) 0.063(2) 0.001(2) 0.025(2) -0.002(2)
C24 0.077(3) 0.046(3) 0.080(3) 0.002(2) 0.031(3) -0.005(2)
C25 0.077(3) 0.051(3) 0.093(3) -0.015(3) 0.032(3) -0.020(2)
C26 0.066(3) 0.077(3) 0.061(3) -0.018(3) 0.017(2) -0.021(3)
C27 0.052(2) 0.059(3) 0.051(2) -0.009(2) 0.015(2) -0.008(2)
C28 0.062(2) 0.053(3) 0.070(3) 0.018(2) 0.012(2) 0.004(2)
C29 0.099(4) 0.127(5) 0.074(3) -0.018(3) 0.001(3) 0.007(3)
C30 0.120(4) 0.074(4) 0.149(5) 0.029(4) -0.012(4) 0.024(3)
C31 0.064(3) 0.083(3) 0.062(3) 0.014(3) -0.008(2) -0.018(2)
C32 0.120(5) 0.129(5) 0.141(5) 0.041(4) 0.036(4) 0.049(4)
C33 0.199(7) 0.181(7) 0.070(4) 0.040(4) 0.034(4) 0.058(5)

loop_
_atom_type_symbol
_atom_type_description
_atom_type_scat_dispersion_real
_atom_type_scat_dispersion_imag
_atom_type_scat_source
C C 0.0033 0.0016 'International Tables Vol C Tables 4.2.6.8 and 6.1.1.4'
H H 0.0000 0.0000 'International Tables Vol C Tables 4.2.6.8 and 6.1.1.4'
N N 0.0061 0.0033 'International Tables Vol C Tables 4.2.6.8 and 6.1.1.4'

loop_
_geom_angle_atom_site_label_1
_geom_angle_atom_site_label_2
_geom_angle_atom_site_label_3
_geom_angle
C1 N1 C10 122.2(3)
C6 N2 C2 120.1(3)
C7 N3 C22 121.6(3)
N1 C1 C8 125.8(3)
N1 C1 C2 116.2(3)
C8 C1 C2 118.0(3)
N2 C2 C3 121.1(3)
N2 C2 C1 117.1(3)
C3 C2 C1 121.8(3)
C4 C3 C2 119.1(3)
C3 C4 C5 119.1(4)
C6 C5 C4 119.2(3)
N2 C6 C5 121.3(3)
N2 C6 C7 116.9(3)
C5 C6 C7 121.8(3)
N3 C7 C6 117.0(3)
N3 C7 C9 125.4(3)
C6 C7 C9 117.6(3)
C11 C10 C15 122.0(3)
C11 C10 N1 118.5(4)
C15 C10 N1 119.2(3)
C10 C11 C12 117.5(4)
C10 C11 C16 120.9(4)
C12 C11 C16 121.5(4)
C13 C12 C11 120.9(5)
C14 C13 C12 120.1(5)
C13 C14 C15 121.9(5)
C14 C15 C10 117.4(4)
C14 C15 C19 121.0(4)
C10 C15 C19 121.6(3)
C18 C16 C17 109.8(5)
C18 C16 C11 113.6(5)
C17 C16 C11 108.8(5)
C21 C19 C15 110.6(4)
C21 C19 C20 109.9(5)
C15 C19 C20 114.2(4)
C23 C22 C27 121.7(3)
C23 C22 N3 119.7(3)
C27 C22 N3 118.3(3)
C24 C23 C22 117.8(4)
C24 C23 C28 121.4(4)
C22 C23 C28 120.8(3)
C25 C24 C23 121.1(4)
C26 C25 C24 120.7(4)
C25 C26 C27 120.8(4)
C26 C27 C22 117.9(4)
C26 C27 C31 121.4(4)
C22 C27 C31 120.7(3)
C30 C28 C29 110.4(4)
C30 C28 C23 114.0(4)
C29 C28 C23 110.6(3)
C33 C31 C27 112.1(4)
C33 C31 C32 110.9(4)
C27 C31 C32 113.3(4)

loop_
_geom_bond_atom_site_label_1
_geom_bond_atom_site_label_2
_geom_bond_distance
N1 C1 1.266(4)
N1 C10 1.430(4)
N2 C6 1.331(4)
N2 C2 1.333(4)
N3 C7 1.272(4)
N3 C22 1.422(4)
C1 C8 1.490(5)
C1 C2 1.495(4)
C2 C3 1.376(5)
C3 C4 1.372(5)
C4 C5 1.376(5)
C5 C6 1.369(4)
C6 C7 1.487(4)
C7 C9 1.498(5)
C10 C11 1.387(5)
C10 C15 1.398(5)
C11 C12 1.405(6)
C11 C16 1.523(6)
C12 C13 1.369(7)
C13 C14 1.355(6)
C14 C15 1.389(5)
C15 C19 1.496(5)
C16 C18 1.502(7)
C16 C17 1.508(8)
C19 C21 1.481(7)
C19 C20 1.506(6)
C22 C23 1.398(5)
C22 C27 1.406(5)
C23 C24 1.388(5)
C23 C28 1.521(5)
C24 C25 1.378(5)
C25 C26 1.369(6)
C26 C27 1.391(5)
C27 C31 1.514(5)
C28 C30 1.514(5)
C28 C29 1.520(5)
C31 C33 1.498(6)
C31 C32 1.522(6)
